data_7236592
loop_
_publ_author_name
'Zhao, Dan'
'Liu, Xiao-Hui'
'Zhao, Yue'
'Wang, Peng'
'Liu, Yi'
'Azam, Mohammad'
'Al-Resayes, Saud I.'
'Lu, Yi'
'Sun, Wei-Yin'

_publ_section_title
;
 Luminescent Cd(ii)--organic frameworks with chelating NH2 sites for
 selective detection of Fe(iii) and antibiotics
;
_journal_issue 30
_journal_name_full 'Journal of Materials Chemistry A'
_journal_page_first 15797
_journal_paper_doi 10.1039/C7TA03849F
_journal_volume 5
_journal_year 2017
_chemical_formula_moiety 'C41 H36 Cd2 N6 O8 [+ solvent]'
_chemical_formula_sum 'C41 H36 Cd2 N6 O8'
_chemical_formula_weight 965.56
_space_group_crystal_system monoclinic
_space_group_IT_number 15
_space_group_name_Hall '-C 2yc'
_space_group_name_H-M_alt 'C 1 2/c 1'
_atom_sites_solution_hydrogens geom
_audit_creation_method SHELXL-2014/7
_audit_update_record
;
2017-05-04 deposited with the CCDC.
2017-07-03 downloaded from the CCDC.
;
_cell_angle_alpha 90
_cell_angle_beta 92.677(2)
_cell_angle_gamma 90
_cell_formula_units_Z 8
_cell_length_a 24.068(3)
_cell_length_b 10.0444(13)
_cell_length_c 43.667(5)
_cell_measurement_reflns_used 9883
_cell_measurement_temperature 293(2)
_cell_measurement_theta_max 27.39
_cell_measurement_theta_min 2.20
_cell_volume 10545(2)
_computing_cell_refinement 'Bruker SMART'
_computing_data_collection 'Bruker SMART'
_computing_data_reduction 'Bruker SMART'
_computing_molecular_graphics 'Bruker SHELXTL'
_computing_publication_material 'Bruker SHELXTL'
_computing_structure_refinement 'SHELXL-2014/7 (Sheldrick, 2014)'
_computing_structure_solution 'SHELXL-2014/7 (Sheldrick, 2014)'
_diffrn_ambient_temperature 293(2)
_diffrn_measured_fraction_theta_full 0.996
_diffrn_measured_fraction_theta_max 0.992
_diffrn_measurement_device_type 'CCD area detector'
_diffrn_measurement_method 'phi and omega scans'
_diffrn_radiation_type MoK\a
_diffrn_radiation_wavelength 0.71073
_diffrn_reflns_av_R_equivalents 0.0322
_diffrn_reflns_av_unetI/netI 0.0400
_diffrn_reflns_Laue_measured_fraction_full 0.996
_diffrn_reflns_Laue_measured_fraction_max 0.992
_diffrn_reflns_limit_h_max 28
_diffrn_reflns_limit_h_min -31
_diffrn_reflns_limit_k_max 12
_diffrn_reflns_limit_k_min -13
_diffrn_reflns_limit_l_max 55
_diffrn_reflns_limit_l_min -56
_diffrn_reflns_number 34655
_diffrn_reflns_point_group_measured_fraction_full 0.996
_diffrn_reflns_point_group_measured_fraction_max 0.992
_diffrn_reflns_theta_full 25.242
_diffrn_reflns_theta_max 27.506
_diffrn_reflns_theta_min 0.934
_diffrn_source 'sealed tube'
_exptl_absorpt_coefficient_mu 0.852
_exptl_absorpt_correction_type multi-scan
_exptl_absorpt_process_details sadabs
_exptl_crystal_colour colourless
_exptl_crystal_density_diffrn 1.216
_exptl_crystal_density_method 'not measured'
_exptl_crystal_description block
_exptl_crystal_F_000 3872
_exptl_crystal_size_max 0.280
_exptl_crystal_size_mid 0.260
_exptl_crystal_size_min 0.220
_exptl_transmission_factor_max 0.7456
_exptl_transmission_factor_min 0.5681
_refine_diff_density_max 1.321
_refine_diff_density_min -2.852
_refine_diff_density_rms 0.132
_refine_ls_extinction_method none
_refine_ls_goodness_of_fit_ref 1.219
_refine_ls_hydrogen_treatment constr
_refine_ls_matrix_type full
_refine_ls_number_parameters 524
_refine_ls_number_reflns 11990
_refine_ls_number_restraints 0
_refine_ls_restrained_S_all 1.219
_refine_ls_R_factor_all 0.0799
_refine_ls_R_factor_gt 0.0736
_refine_ls_shift/su_max 0.001
_refine_ls_shift/su_mean 0.000
_refine_ls_structure_factor_coef Fsqd
_refine_ls_weighting_details 'w=1/[\s^2^(Fo^2^)+(0.0317P)^2^+146.8092P] where P=(Fo^2^+2Fc^2^)/3'
_refine_ls_weighting_scheme calc
_refine_ls_wR_factor_gt 0.1630
_refine_ls_wR_factor_ref 0.1673
_reflns_Friedel_coverage 0.000
_reflns_number_gt 10842
_reflns_number_total 11990
_reflns_threshold_expression 'I > 2\s(I)'
_cod_data_source_file c7ta03849f2.cif
_cod_data_source_block 5
_cod_depositor_comments
;
The following automatic conversions were performed:

data item '_exptl_absorpt_correction_type' value 'MULTI-SCAN' was
changed to 'multi-scan' in accordance with the
/home/saulius/struct/COD-crude-data/automatic-downloads/DataCite-retrospective/RSC/depositions/lib/dictionaries/cif_core.dic
dictionary named 'cif_core.dic' version 2.4.2 last updated on
2011-04-26.

Automatic conversion script
Id: cif_fix_values 6909 2019-04-08 15:41:33Z antanas 
;
_cod_original_sg_symbol_H-M 'C 2/c'
_cod_database_code 7236592
_shelx_shelxl_version_number 2014/7
_shelx_space_group_comment
;
The symmetry employed for this shelxl refinement is uniquely defined
by the following loop, which should always be used as a source of
symmetry information in preference to the above space-group names.
They are only intended as comments.
;
_shelx_estimated_absorpt_t_min 0.796
_shelx_estimated_absorpt_t_max 0.835

loop_
_space_group_symop_operation_xyz
'x, y, z'
'-x, y, -z+1/2'
'x+1/2, y+1/2, z'
'-x+1/2, y+1/2, -z+1/2'
'-x, -y, -z'
'x, -y, z-1/2'
'-x+1/2, -y+1/2, -z'
'x+1/2, -y+1/2, z-1/2'

loop_
_atom_site_label
_atom_site_type_symbol
_atom_site_fract_x
_atom_site_fract_y
_atom_site_fract_z
_atom_site_U_iso_or_equiv
_atom_site_adp_type
_atom_site_occupancy
_atom_site_site_symmetry_order
_atom_site_calc_flag
_atom_site_refinement_flags_posn
_atom_site_refinement_flags_adp
_atom_site_refinement_flags_occupancy
_atom_site_disorder_assembly
_atom_site_disorder_group
Cd1 Cd 0.25722(2) -0.00976(4) 0.86235(2) 0.02761(11) Uani 1 1 d . . . . .
Cd2 Cd 0.32603(2) 0.44951(5) 0.85886(2) 0.03257(12) Uani 1 1 d . . . . .
C1 C 0.2730(3) -0.3573(7) 1.08713(14) 0.0371(14) Uani 1 1 d . . . . .
C2 C 0.2856(3) -0.2652(6) 1.06022(14) 0.0360(14) Uani 1 1 d . . . . .
C3 C 0.2524(4) -0.1555(8) 1.05378(18) 0.063(2) Uani 1 1 d . . . . .
H3 H 0.2234 -0.1344 1.0663 0.076 Uiso 1 1 calc R U . . .
C4 C 0.2626(4) -0.0780(8) 1.02872(18) 0.059(2) Uani 1 1 d . . . . .
H4 H 0.2392 -0.0062 1.0242 0.071 Uiso 1 1 calc R U . . .
C5 C 0.3056(3) -0.1021(7) 1.01011(15) 0.0458(17) Uani 1 1 d . . . . .
C6 C 0.3392(4) -0.2102(9) 1.01668(19) 0.069(3) Uani 1 1 d . . . . .
H6 H 0.3689 -0.2282 1.0045 0.083 Uiso 1 1 calc R U . . .
C7 C 0.3292(4) -0.2933(8) 1.04141(17) 0.056(2) Uani 1 1 d . . . . .
H7 H 0.3516 -0.3673 1.0453 0.068 Uiso 1 1 calc R U . . .
C8 C 0.3143(3) -0.0157(6) 0.98289(15) 0.0428(16) Uani 1 1 d . . . . .
C9 C 0.3359(3) -0.0278(6) 0.81791(16) 0.0395(15) Uani 1 1 d . . . . .
C10 C 0.3839(3) -0.0458(6) 0.79710(15) 0.0347(13) Uani 1 1 d . . . . .
C11 C 0.3781(3) -0.0096(6) 0.76654(15) 0.0394(14) Uani 1 1 d . . . . .
H11 H 0.3440 0.0207 0.7586 0.047 Uiso 1 1 calc R U . . .
C12 C 0.4230(3) -0.0182(6) 0.74764(15) 0.0364(14) Uani 1 1 d . . . . .
H12 H 0.4182 0.0019 0.7269 0.044 Uiso 1 1 calc R U . . .
C13 C 0.4752(3) -0.0569(6) 0.75982(15) 0.0383(15) Uani 1 1 d . . . . .
C14 C 0.4802(3) -0.0939(7) 0.79066(15) 0.0424(16) Uani 1 1 d . . . . .
H14 H 0.5145 -0.1210 0.7992 0.051 Uiso 1 1 calc R U . . .
C15 C 0.4344(3) -0.0903(6) 0.80845(16) 0.0403(15) Uani 1 1 d . . . . .
H15 H 0.4380 -0.1189 0.8287 0.048 Uiso 1 1 calc R U . . .
C16 C 0.3176(3) 0.1478(6) 0.93101(14) 0.0349(13) Uani 1 1 d . . . . .
C17 C 0.3133(2) 0.2341(6) 0.90305(13) 0.0281(12) Uani 1 1 d . . . . .
C18 C 0.3369(3) 0.0195(6) 0.93057(14) 0.0372(14) Uani 1 1 d . . . . .
H18 H 0.3510 -0.0142 0.9127 0.045 Uiso 1 1 calc R U . . .
C19 C 0.3358(3) -0.0605(7) 0.95617(14) 0.0394(14) Uani 1 1 d . . . . .
H19 H 0.3499 -0.1466 0.9553 0.047 Uiso 1 1 calc R U . . .
C20 C 0.3007(5) 0.1982(8) 0.95804(17) 0.069(3) Uani 1 1 d . . . . .
H20 H 0.2907 0.2875 0.9593 0.083 Uiso 1 1 calc R U . . .
C21 C 0.2983(5) 0.1170(8) 0.98379(17) 0.073(3) Uani 1 1 d . . . . .
H21 H 0.2858 0.1522 1.0019 0.088 Uiso 1 1 calc R U . . .
C22 C 0.1632(2) -0.0365(6) 0.82699(13) 0.0314(12) Uani 1 1 d . . . . .
C23 C 0.1113(2) -0.0420(6) 0.80565(13) 0.0289(12) Uani 1 1 d . . . . .
C24 C 0.0795(3) 0.0701(6) 0.80052(14) 0.0341(13) Uani 1 1 d . . . . .
H24 H 0.0875 0.1474 0.8116 0.041 Uiso 1 1 calc R U . . .
C25 C 0.0360(3) 0.0679(6) 0.77902(14) 0.0333(13) Uani 1 1 d . . . . .
H25 H 0.0147 0.1443 0.7757 0.040 Uiso 1 1 calc R U . . .
C26 C 0.0231(2) -0.0471(6) 0.76205(13) 0.0287(12) Uani 1 1 d . . . . .
C27 C 0.0545(3) -0.1609(6) 0.76846(14) 0.0338(13) Uani 1 1 d . . . . .
H27 H 0.0459 -0.2396 0.7581 0.041 Uiso 1 1 calc R U . . .
C28 C 0.0983(3) -0.1585(6) 0.79008(14) 0.0343(13) Uani 1 1 d . . . . .
H28 H 0.1189 -0.2353 0.7942 0.041 Uiso 1 1 calc R U . . .
C29 C 0.4033(4) 0.2821(8) 0.81717(19) 0.057(2) Uani 1 1 d . . . . .
H29A H 0.4087 0.2028 0.8296 0.068 Uiso 1 1 calc R U . . .
H29B H 0.4131 0.2607 0.7965 0.068 Uiso 1 1 calc R U . . .
C30 C 0.4400(3) 0.3888(8) 0.82944(19) 0.054(2) Uani 1 1 d . . . . .
H30A H 0.4786 0.3622 0.8279 0.065 Uiso 1 1 calc R U . . .
H30B H 0.4340 0.4690 0.8174 0.065 Uiso 1 1 calc R U . . .
C31 C 0.4450(3) 0.3087(8) 0.88299(18) 0.0501(18) Uani 1 1 d . . . . .
H31A H 0.4155 0.2428 0.8825 0.060 Uiso 1 1 calc R U . . .
H31B H 0.4474 0.3465 0.9035 0.060 Uiso 1 1 calc R U . . .
C32 C 0.4518(4) 0.5463(11) 0.8702(4) 0.101(4) Uani 0.41(5) 1 d . . P A 1
H32A H 0.4832 0.5310 0.8845 0.121 Uiso 0.41(5) 1 calc R U P A 1
H32B H 0.4663 0.5878 0.8522 0.121 Uiso 0.41(5) 1 calc R U P A 1
C33 C 0.4187(12) 0.633(3) 0.8829(13) 0.081(12) Uani 0.41(5) 1 d . . P A 1
H33A H 0.4347 0.7200 0.8793 0.097 Uiso 0.41(5) 1 calc R U P A 1
H33B H 0.4227 0.6178 0.9048 0.097 Uiso 0.41(5) 1 calc R U P A 1
N4 N 0.3620(3) 0.6463(6) 0.87624(15) 0.0507(16) Uani 0.41(5) 1 d . . P A 1
H4A H 0.3561 0.7089 0.8621 0.061 Uiso 0.41(5) 1 calc R U P A 1
H4B H 0.3451 0.6710 0.8930 0.061 Uiso 0.41(5) 1 calc R U P A 1
C32' C 0.4518(4) 0.5463(11) 0.8702(4) 0.101(4) Uani 0.59(5) 1 d . . P A 2
H32C H 0.4627 0.5412 0.8919 0.121 Uiso 0.59(5) 1 calc R U P A 2
H32D H 0.4856 0.5602 0.8593 0.121 Uiso 0.59(5) 1 calc R U P A 2
N4' N 0.3620(3) 0.6463(6) 0.87624(15) 0.0507(16) Uani 0.59(5) 1 d . . P A 2
H4'A H 0.3414 0.7136 0.8688 0.061 Uiso 0.59(5) 1 calc R U P A 2
H4'B H 0.3620 0.6489 0.8966 0.061 Uiso 0.59(5) 1 calc R U P A 2
C33' C 0.4194(7) 0.6578(17) 0.8660(7) 0.053(6) Uani 0.59(5) 1 d . . P A 2
H33C H 0.4177 0.6798 0.8443 0.064 Uiso 0.59(5) 1 calc R U P A 2
H33D H 0.4374 0.7313 0.8768 0.064 Uiso 0.59(5) 1 calc R U P A 2
C34 C 0.7000(3) 0.0611(8) 0.86173(17) 0.0464(17) Uani 1 1 d . . . . .
H34 H 0.7135 0.1365 0.8719 0.056 Uiso 1 1 calc R U . . .
C35 C 0.6944(3) -0.1165(8) 0.83878(19) 0.0525(19) Uani 1 1 d . . . . .
H35 H 0.7053 -0.1945 0.8293 0.063 Uiso 1 1 calc R U . . .
C36 C 0.5962(3) 0.1058(7) 0.86383(16) 0.0380(14) Uani 1 1 d . . . . .
C37 C 0.5991(3) 0.2368(6) 0.87331(15) 0.0367(14) Uani 1 1 d . . . . .
H37 H 0.6331 0.2807 0.8748 0.044 Uiso 1 1 calc R U . . .
C38 C 0.5512(3) 0.3019(8) 0.88054(16) 0.0423(16) Uani 1 1 d . . . . .
H38 H 0.5531 0.3890 0.8877 0.051 Uiso 1 1 calc R U . . .
C39 C 0.4996(3) 0.2387(8) 0.87725(17) 0.0459(17) Uani 1 1 d . . . . .
C40 C 0.4983(3) 0.1078(8) 0.8692(2) 0.055(2) Uani 1 1 d . . . . .
H40 H 0.4644 0.0630 0.8684 0.066 Uiso 1 1 calc R U . . .
C41 C 0.5467(3) 0.0385(8) 0.8619(2) 0.060(2) Uani 1 1 d . . . . .
H41 H 0.5451 -0.0503 0.8560 0.072 Uiso 1 1 calc R U . . .
N1 N 0.7309(2) -0.0306(5) 0.85169(13) 0.0367(12) Uani 1 1 d . . . . .
N2 N 0.6420(3) -0.0828(7) 0.84051(19) 0.064(2) Uani 1 1 d . . . . .
N3 N 0.6458(2) 0.0364(5) 0.85588(13) 0.0394(12) Uani 1 1 d . . . . .
N5 N 0.4293(2) 0.4158(6) 0.86099(15) 0.0468(14) Uani 1 1 d . . . . .
N6 N 0.3425(3) 0.3231(6) 0.81692(13) 0.0501(16) Uani 1 1 d . . . . .
H6A H 0.3211 0.2507 0.8169 0.060 Uiso 1 1 calc R U . . .
H6B H 0.3339 0.3693 0.8000 0.060 Uiso 1 1 calc R U . . .
O1 O 0.19232(18) -0.1401(4) 0.83021(10) 0.0375(10) Uani 1 1 d . . . . .
O2 O 0.17569(19) 0.0727(4) 0.83952(10) 0.0388(10) Uani 1 1 d . . . . .
O3 O 0.2971(2) -0.4631(5) 1.09070(11) 0.0443(11) Uani 1 1 d . . . . .
O4 O 0.2390(2) -0.3094(5) 1.10557(10) 0.0408(11) Uani 1 1 d . . . . .
O5 O 0.3401(2) -0.0851(5) 0.84384(11) 0.0507(13) Uani 1 1 d . . . . .
O6 O 0.2961(2) 0.0427(5) 0.80978(12) 0.0476(12) Uani 1 1 d . . . . .
O7 O 0.30185(19) 0.1812(4) 0.87720(9) 0.0364(10) Uani 1 1 d . . . . .
O8 O 0.3213(2) 0.3562(4) 0.90609(10) 0.0370(10) Uani 1 1 d . . . . .

loop_
_atom_site_aniso_label
_atom_site_aniso_U_11
_atom_site_aniso_U_22
_atom_site_aniso_U_33
_atom_site_aniso_U_23
_atom_site_aniso_U_13
_atom_site_aniso_U_12
Cd1 0.0299(2) 0.0275(2) 0.0257(2) 0.00192(16) 0.00404(15) 0.00155(16)
Cd2 0.0274(2) 0.0349(2) 0.0357(2) 0.00220(18) 0.00501(17) 0.00841(18)
C1 0.037(3) 0.050(4) 0.024(3) 0.002(3) 0.003(2) -0.004(3)
C2 0.046(4) 0.030(3) 0.033(3) 0.005(2) 0.006(3) 0.001(3)
C3 0.096(7) 0.049(5) 0.049(4) 0.013(4) 0.039(5) 0.017(4)
C4 0.086(6) 0.039(4) 0.054(5) 0.009(3) 0.030(4) 0.019(4)
C5 0.074(5) 0.033(3) 0.032(3) 0.005(3) 0.013(3) -0.004(3)
C6 0.085(7) 0.076(6) 0.048(5) 0.028(4) 0.037(4) 0.026(5)
C7 0.069(5) 0.060(5) 0.042(4) 0.018(4) 0.019(4) 0.029(4)
C8 0.067(5) 0.030(3) 0.032(3) 0.007(3) 0.006(3) -0.002(3)
C9 0.048(4) 0.025(3) 0.048(4) -0.007(3) 0.024(3) -0.008(3)
C10 0.040(3) 0.025(3) 0.040(3) -0.006(2) 0.015(3) -0.001(2)
C11 0.042(4) 0.032(3) 0.045(4) 0.000(3) 0.016(3) -0.001(3)
C12 0.045(4) 0.026(3) 0.039(3) 0.000(2) 0.013(3) -0.006(3)
C13 0.046(4) 0.024(3) 0.046(4) 0.002(3) 0.019(3) 0.004(3)
C14 0.054(4) 0.036(3) 0.039(3) 0.003(3) 0.017(3) 0.011(3)
C15 0.051(4) 0.030(3) 0.042(4) 0.004(3) 0.023(3) 0.007(3)
C16 0.048(4) 0.028(3) 0.029(3) 0.002(2) 0.007(3) -0.001(3)
C17 0.026(3) 0.027(3) 0.032(3) 0.000(2) 0.004(2) 0.003(2)
C18 0.042(4) 0.039(3) 0.031(3) 0.005(3) 0.008(3) 0.002(3)
C19 0.048(4) 0.038(3) 0.034(3) 0.006(3) 0.007(3) 0.004(3)
C20 0.139(9) 0.035(4) 0.037(4) 0.006(3) 0.035(5) 0.018(5)
C21 0.149(10) 0.039(4) 0.034(4) 0.003(3) 0.039(5) 0.011(5)
C22 0.028(3) 0.040(3) 0.027(3) 0.002(2) 0.003(2) -0.001(2)
C23 0.025(3) 0.033(3) 0.029(3) 0.001(2) 0.003(2) -0.002(2)
C24 0.033(3) 0.033(3) 0.036(3) -0.005(3) -0.001(3) 0.001(2)
C25 0.032(3) 0.026(3) 0.042(3) 0.001(2) -0.001(3) 0.009(2)
C26 0.028(3) 0.030(3) 0.028(3) 0.000(2) -0.002(2) 0.004(2)
C27 0.038(3) 0.029(3) 0.034(3) -0.004(2) -0.001(3) 0.001(2)
C28 0.034(3) 0.031(3) 0.038(3) 0.001(3) 0.004(3) 0.008(2)
C29 0.071(6) 0.043(4) 0.058(5) -0.004(4) 0.026(4) 0.017(4)
C30 0.040(4) 0.061(5) 0.062(5) 0.007(4) 0.016(4) 0.017(4)
C31 0.026(3) 0.070(5) 0.054(4) -0.002(4) 0.002(3) 0.012(3)
C32 0.043(5) 0.062(6) 0.201(14) -0.031(8) 0.034(7) -0.008(5)
C33 0.066(16) 0.042(13) 0.13(3) 0.045(16) -0.053(18) -0.016(11)
N4 0.061(4) 0.031(3) 0.062(4) 0.006(3) 0.012(3) 0.014(3)
C32' 0.043(5) 0.062(6) 0.201(14) -0.031(8) 0.034(7) -0.008(5)
N4' 0.061(4) 0.031(3) 0.062(4) 0.006(3) 0.012(3) 0.014(3)
C33' 0.048(8) 0.025(7) 0.087(14) 0.015(8) -0.003(9) 0.006(6)
C34 0.030(3) 0.058(4) 0.051(4) -0.011(3) 0.008(3) 0.021(3)
C35 0.040(4) 0.046(4) 0.072(5) -0.022(4) 0.002(4) 0.006(3)
C36 0.024(3) 0.043(4) 0.047(4) 0.004(3) -0.003(3) 0.006(3)
C37 0.025(3) 0.038(3) 0.047(4) 0.002(3) -0.002(3) 0.001(2)
C38 0.020(3) 0.056(4) 0.050(4) -0.006(3) -0.001(3) 0.007(3)
C39 0.024(3) 0.062(5) 0.052(4) -0.002(3) 0.008(3) 0.012(3)
C40 0.022(3) 0.051(4) 0.091(6) 0.000(4) 0.005(4) 0.000(3)
C41 0.034(4) 0.042(4) 0.104(7) -0.012(4) -0.006(4) 0.002(3)
N1 0.034(3) 0.030(3) 0.046(3) 0.003(2) 0.000(2) 0.007(2)
N2 0.037(3) 0.057(4) 0.099(6) -0.027(4) -0.006(4) 0.003(3)
N3 0.035(3) 0.032(3) 0.052(3) -0.003(2) 0.001(2) 0.006(2)
N5 0.031(3) 0.048(3) 0.062(4) -0.007(3) 0.013(3) 0.006(3)
N6 0.081(5) 0.036(3) 0.034(3) 0.005(2) 0.012(3) -0.003(3)
O1 0.035(2) 0.039(2) 0.038(2) 0.0016(19) -0.0009(19) 0.0087(19)
O2 0.040(3) 0.038(2) 0.037(2) -0.0072(19) -0.0064(19) 0.000(2)
O3 0.051(3) 0.041(3) 0.041(3) 0.008(2) 0.005(2) 0.003(2)
O4 0.055(3) 0.037(2) 0.031(2) 0.0046(19) 0.012(2) -0.003(2)
O5 0.063(3) 0.041(3) 0.051(3) 0.007(2) 0.035(3) 0.008(2)
O6 0.043(3) 0.045(3) 0.056(3) -0.002(2) 0.017(2) 0.002(2)
O7 0.042(3) 0.036(2) 0.031(2) 0.0030(18) 0.0049(19) -0.0052(19)
O8 0.049(3) 0.030(2) 0.032(2) 0.0010(17) 0.0056(19) -0.0024(19)

loop_
_atom_type_symbol
_atom_type_description
_atom_type_scat_dispersion_real
_atom_type_scat_dispersion_imag
_atom_type_scat_source
C C 0.0033 0.0016 'International Tables Vol C Tables 4.2.6.8 and 6.1.1.4'
Cd Cd -0.8075 1.2024 'International Tables Vol C Tables 4.2.6.8 and 6.1.1.4'
N N 0.0061 0.0033 'International Tables Vol C Tables 4.2.6.8 and 6.1.1.4'
O O 0.0106 0.0060 'International Tables Vol C Tables 4.2.6.8 and 6.1.1.4'
H H 0.0000 0.0000 'International Tables Vol C Tables 4.2.6.8 and 6.1.1.4'

loop_
_geom_angle_atom_site_label_1
_geom_angle_atom_site_label_2
_geom_angle_atom_site_label_3
_geom_angle
_geom_angle_site_symmetry_1
_geom_angle_site_symmetry_3
O7 Cd1 O4 119.24(16) . 7_547
O7 Cd1 O2 101.56(16) . .
O4 Cd1 O2 123.76(17) 7_547 .
O7 Cd1 O5 88.42(18) . .
O4 Cd1 O5 86.79(17) 7_547 .
O2 Cd1 O5 133.98(18) . .
O7 Cd1 O1 154.02(15) . .
O4 Cd1 O1 86.11(16) 7_547 .
O2 Cd1 O1 55.61(15) . .
O5 Cd1 O1 99.38(18) . .
O7 Cd1 O3 96.68(16) . 7_547
O4 Cd1 O3 54.49(16) 7_547 7_547
O2 Cd1 O3 85.80(16) . 7_547
O5 Cd1 O3 138.05(17) . 7_547
O1 Cd1 O3 93.90(16) . 7_547
O7 Cd1 O6 83.99(16) . .
O4 Cd1 O6 134.54(16) 7_547 .
O2 Cd1 O6 83.03(16) . .
O5 Cd1 O6 53.15(17) . .
O1 Cd1 O6 81.14(16) . .
O3 Cd1 O6 168.71(16) 7_547 .
O7 Cd1 C1 108.92(18) . 7_547
O4 Cd1 C1 27.85(18) 7_547 7_547
O2 Cd1 C1 105.87(19) . 7_547
O5 Cd1 C1 113.06(19) . 7_547
O1 Cd1 C1 90.87(18) . 7_547
O3 Cd1 C1 26.67(18) 7_547 7_547
O6 Cd1 C1 161.90(19) . 7_547
O8 Cd2 N4 95.1(2) . .
O8 Cd2 N4' 95.1(2) . .
O8 Cd2 N6 121.15(18) . .
N4 Cd2 N6 132.5(2) . .
N4' Cd2 N6 132.5(2) . .
O8 Cd2 N1 93.91(18) . 3_455
N4 Cd2 N1 109.3(2) . 3_455
N4' Cd2 N1 109.3(2) . 3_455
N6 Cd2 N1 98.5(2) . 3_455
O8 Cd2 N5 90.10(19) . .
N4 Cd2 N5 75.2(2) . .
N4' Cd2 N5 75.2(2) . .
N6 Cd2 N5 75.2(2) . .
N1 Cd2 N5 173.7(2) 3_455 .
O3 C1 O4 124.6(6) . .
O3 C1 C2 120.9(6) . .
O4 C1 C2 114.4(6) . .
O3 C1 Cd1 67.0(4) . 7_547
O4 C1 Cd1 57.6(3) . 7_547
C2 C1 Cd1 172.0(5) . 7_547
C3 C2 C7 119.1(6) . .
C3 C2 C1 120.1(6) . .
C7 C2 C1 120.7(6) . .
C4 C3 C2 119.4(7) . .
C4 C3 H3 120.3 . .
C2 C3 H3 120.3 . .
C5 C4 C3 122.8(8) . .
C5 C4 H4 118.6 . .
C3 C4 H4 118.6 . .
C4 C5 C6 118.0(6) . .
C4 C5 C8 120.5(7) . .
C6 C5 C8 121.5(7) . .
C5 C6 C7 120.9(7) . .
C5 C6 H6 119.6 . .
C7 C6 H6 119.6 . .
C2 C7 C6 119.8(7) . .
C2 C7 H7 120.1 . .
C6 C7 H7 120.1 . .
C19 C8 C21 117.0(6) . .
C19 C8 C5 123.9(6) . .
C21 C8 C5 119.1(6) . .
O6 C9 O5 123.1(6) . .
O6 C9 C10 120.1(6) . .
O5 C9 C10 116.7(6) . .
C15 C10 C11 119.0(6) . .
C15 C10 C9 120.8(6) . .
C11 C10 C9 120.1(6) . .
C10 C11 C12 120.6(7) . .
C10 C11 H11 119.7 . .
C12 C11 H11 119.7 . .
C11 C12 C13 120.0(6) . .
C11 C12 H12 120.0 . .
C13 C12 H12 120.0 . .
C12 C13 C14 118.4(6) . .
C12 C13 C13 120.5(7) . 2_656
C14 C13 C13 121.1(8) . 2_656
C15 C14 C13 120.1(7) . .
C15 C14 H14 119.9 . .
C13 C14 H14 119.9 . .
C10 C15 C14 121.7(6) . .
C10 C15 H15 119.2 . .
C14 C15 H15 119.2 . .
C20 C16 C18 118.5(6) . .
C20 C16 C17 118.6(6) . .
C18 C16 C17 122.9(5) . .
O8 C17 O7 122.2(5) . .
O8 C17 C16 118.6(5) . .
O7 C17 C16 119.2(5) . .
C16 C18 C19 121.2(6) . .
C16 C18 H18 119.4 . .
C19 C18 H18 119.4 . .
C8 C19 C18 121.3(6) . .
C8 C19 H19 119.3 . .
C18 C19 H19 119.3 . .
C16 C20 C21 120.4(7) . .
C16 C20 H20 119.8 . .
C21 C20 H20 119.8 . .
C8 C21 C20 121.2(7) . .
C8 C21 H21 119.4 . .
C20 C21 H21 119.4 . .
O2 C22 O1 123.5(6) . .
O2 C22 C23 118.1(5) . .
O1 C22 C23 118.3(5) . .
C24 C23 C28 120.1(5) . .
C24 C23 C22 120.2(5) . .
C28 C23 C22 119.5(5) . .
C25 C24 C23 119.9(6) . .
C25 C24 H24 120.0 . .
C23 C24 H24 120.0 . .
C24 C25 C26 121.3(5) . .
C24 C25 H25 119.4 . .
C26 C25 H25 119.4 . .
C27 C26 C25 117.8(5) . .
C27 C26 C26 121.4(4) . 2_556
C25 C26 C26 120.8(4) . 2_556
C28 C27 C26 120.9(6) . .
C28 C27 H27 119.6 . .
C26 C27 H27 119.6 . .
C27 C28 C23 119.9(6) . .
C27 C28 H28 120.0 . .
C23 C28 H28 120.0 . .
C30 C29 N6 111.5(6) . .
C30 C29 H29A 109.3 . .
N6 C29 H29A 109.3 . .
C30 C29 H29B 109.3 . .
N6 C29 H29B 109.3 . .
H29A C29 H29B 108.0 . .
N5 C30 C29 110.7(7) . .
N5 C30 H30A 109.5 . .
C29 C30 H30A 109.5 . .
N5 C30 H30B 109.5 . .
C29 C30 H30B 109.5 . .
H30A C30 H30B 108.1 . .
N5 C31 C39 115.2(6) . .
N5 C31 H31A 108.5 . .
C39 C31 H31A 108.5 . .
N5 C31 H31B 108.5 . .
C39 C31 H31B 108.5 . .
H31A C31 H31B 107.5 . .
C33 C32 N5 118.8(14) . .
C33 C32 H32A 107.6 . .
N5 C32 H32A 107.6 . .
C33 C32 H32B 107.6 . .
N5 C32 H32B 107.6 . .
H32A C32 H32B 107.1 . .
C32 C33 N4 126(3) . .
C32 C33 H33A 105.9 . .
N4 C33 H33A 105.9 . .
C32 C33 H33B 105.9 . .
N4 C33 H33B 105.9 . .
H33A C33 H33B 106.2 . .
C33 N4 Cd2 110.0(12) . .
C33 N4 H4A 109.7 . .
Cd2 N4 H4A 109.7 . .
C33 N4 H4B 109.7 . .
Cd2 N4 H4B 109.7 . .
H4A N4 H4B 108.2 . .
C33' C32' N5 119.4(11) . .
C33' C32' H32C 107.5 . .
N5 C32' H32C 107.5 . .
C33' C32' H32D 107.5 . .
N5 C32' H32D 107.5 . .
H32C C32' H32D 107.0 . .
C33' N4' Cd2 108.3(7) . .
C33' N4' H4'A 110.0 . .
Cd2 N4' H4'A 110.0 . .
C33' N4' H4'B 110.0 . .
Cd2 N4' H4'B 110.0 . .
H4'A N4' H4'B 108.4 . .
C32' C33' N4' 115.5(16) . .
C32' C33' H33C 108.4 . .
N4' C33' H33C 108.4 . .
C32' C33' H33D 108.4 . .
N4' C33' H33D 108.4 . .
H33C C33' H33D 107.5 . .
N1 C34 N3 112.3(7) . .
N1 C34 H34 123.8 . .
N3 C34 H34 123.8 . .
N2 C35 N1 115.1(7) . .
N2 C35 H35 122.5 . .
N1 C35 H35 122.5 . .
C41 C36 C37 121.4(6) . .
C41 C36 N3 118.5(6) . .
C37 C36 N3 120.2(6) . .
C38 C37 C36 119.4(6) . .
C38 C37 H37 120.3 . .
C36 C37 H37 120.3 . .
C37 C38 C39 120.7(7) . .
C37 C38 H38 119.6 . .
C39 C38 H38 119.6 . .
C40 C39 C38 118.5(6) . .
C40 C39 C31 118.6(7) . .
C38 C39 C31 122.9(7) . .
C39 C40 C41 121.8(7) . .
C39 C40 H40 119.1 . .
C41 C40 H40 119.1 . .
C36 C41 C40 118.0(7) . .
C36 C41 H41 121.0 . .
C40 C41 H41 121.0 . .
C34 N1 C35 103.2(6) . .
C34 N1 Cd2 127.5(5) . 3_545
C35 N1 Cd2 129.1(4) . 3_545
C35 N2 N3 102.2(6) . .
C34 N3 N2 107.2(5) . .
C34 N3 C36 132.5(6) . .
N2 N3 C36 120.2(6) . .
C30 N5 C32' 110.6(8) . .
C30 N5 C32 110.6(8) . .
C30 N5 C31 115.6(6) . .
C32' N5 C31 113.0(8) . .
C32 N5 C31 113.0(8) . .
C30 N5 Cd2 102.2(4) . .
C32' N5 Cd2 104.0(5) . .
C32 N5 Cd2 104.0(5) . .
C31 N5 Cd2 110.2(4) . .
C29 N6 Cd2 110.4(5) . .
C29 N6 H6A 109.6 . .
Cd2 N6 H6A 109.6 . .
C29 N6 H6B 109.6 . .
Cd2 N6 H6B 109.6 . .
H6A N6 H6B 108.1 . .
C22 O1 Cd1 87.6(4) . .
C22 O2 Cd1 93.2(4) . .
C1 O3 Cd1 86.3(4) . 7_547
C1 O4 Cd1 94.5(4) . 7_547
C9 O5 Cd1 97.4(4) . .
C9 O6 Cd1 86.3(4) . .
C17 O7 Cd1 133.4(4) . .
C17 O8 Cd2 108.8(4) . .

loop_
_geom_bond_atom_site_label_1
_geom_bond_atom_site_label_2
_geom_bond_distance
_geom_bond_site_symmetry_2
Cd1 O7 2.278(4) .
Cd1 O4 2.293(4) 7_547
Cd1 O2 2.312(4) .
Cd1 O5 2.314(5) .
Cd1 O1 2.433(5) .
Cd1 O3 2.497(5) 7_547
Cd1 O6 2.574(5) .
Cd1 C1 2.707(6) 7_547
Cd2 O8 2.273(4) .
Cd2 N4 2.273(6) .
Cd2 N4' 2.273(6) .
Cd2 N6 2.279(6) .
Cd2 N1 2.304(5) 3_455
Cd2 N5 2.506(6) .
C1 O3 1.217(8) .
C1 O4 1.269(8) .
C1 C2 1.537(8) .
C1 Cd1 2.707(6) 7_547
C2 C3 1.382(10) .
C2 C7 1.391(10) .
C3 C4 1.374(10) .
C3 H3 0.9300 .
C4 C5 1.368(10) .
C4 H4 0.9300 .
C5 C6 1.376(11) .
C5 C8 1.494(9) .
C6 C7 1.395(10) .
C6 H6 0.9300 .
C7 H7 0.9300 .
C8 C19 1.375(9) .
C8 C21 1.388(10) .
C9 O6 1.230(9) .
C9 O5 1.270(8) .
C9 C10 1.515(8) .
C10 C15 1.365(10) .
C10 C11 1.384(9) .
C11 C12 1.392(9) .
C11 H11 0.9300 .
C12 C13 1.396(10) .
C12 H12 0.9300 .
C13 C14 1.396(9) .
C13 C13 1.502(12) 2_656
C14 C15 1.378(9) .
C14 H14 0.9300 .
C15 H15 0.9300 .
C16 C20 1.364(9) .
C16 C18 1.370(9) .
C16 C17 1.497(8) .
C17 O8 1.248(7) .
C17 O7 1.266(7) .
C18 C19 1.378(9) .
C18 H18 0.9300 .
C19 H19 0.9300 .
C20 C21 1.393(10) .
C20 H20 0.9300 .
C21 H21 0.9300 .
C22 O2 1.255(7) .
C22 O1 1.260(7) .
C22 C23 1.524(8) .
C23 C24 1.374(8) .
C23 C28 1.382(8) .
C24 C25 1.373(8) .
C24 H24 0.9300 .
C25 C26 1.400(8) .
C25 H25 0.9300 .
C26 C27 1.392(8) .
C26 C26 1.494(11) 2_556
C27 C28 1.381(9) .
C27 H27 0.9300 .
C28 H28 0.9300 .
C29 C30 1.474(12) .
C29 N6 1.519(10) .
C29 H29A 0.9700 .
C29 H29B 0.9700 .
C30 N5 1.439(10) .
C30 H30A 0.9700 .
C30 H30B 0.9700 .
C31 N5 1.479(10) .
C31 C39 1.522(9) .
C31 H31A 0.9700 .
C31 H31B 0.9700 .
C32 C33 1.32(4) .
C32 N5 1.468(11) .
C32 H32A 0.9700 .
C32 H32B 0.9700 .
C33 N4 1.39(3) .
C33 H33A 0.9700 .
C33 H33B 0.9700 .
N4 H4A 0.8900 .
N4 H4B 0.8900 .
C32' C33' 1.37(2) .
C32' N5 1.468(11) .
C32' H32C 0.9700 .
C32' H32D 0.9700 .
N4' C33' 1.477(18) .
N4' H4'A 0.8900 .
N4' H4'B 0.8900 .
C33' H33C 0.9700 .
C33' H33D 0.9700 .
C34 N1 1.274(8) .
C34 N3 1.341(9) .
C34 H34 0.9300 .
C35 N2 1.310(9) .
C35 N1 1.338(9) .
C35 H35 0.9300 .
C36 C41 1.369(10) .
C36 C37 1.381(9) .
C36 N3 1.439(8) .
C37 C38 1.375(9) .
C37 H37 0.9300 .
C38 C39 1.394(10) .
C38 H38 0.9300 .
C39 C40 1.361(11) .
C40 C41 1.406(10) .
C40 H40 0.9300 .
C41 H41 0.9300 .
N1 Cd2 2.304(5) 3_545
N2 N3 1.374(8) .
N6 H6A 0.8900 .
N6 H6B 0.8900 .
O3 Cd1 2.497(5) 7_547
O4 Cd1 2.293(4) 7_547

loop_
_geom_torsion_atom_site_label_1
_geom_torsion_atom_site_label_2
_geom_torsion_atom_site_label_3
_geom_torsion_atom_site_label_4
_geom_torsion
_geom_torsion_site_symmetry_1
_geom_torsion_site_symmetry_4
O3 C1 C2 C3 170.4(7) . .
O4 C1 C2 C3 -14.0(10) . .
O3 C1 C2 C7 -7.4(11) . .
O4 C1 C2 C7 168.3(7) . .
C7 C2 C3 C4 1.0(13) . .
C1 C2 C3 C4 -176.8(8) . .
C2 C3 C4 C5 -2.1(15) . .
C3 C4 C5 C6 1.3(14) . .
C3 C4 C5 C8 179.1(8) . .
C4 C5 C6 C7 0.5(15) . .
C8 C5 C6 C7 -177.2(8) . .
C3 C2 C7 C6 0.7(13) . .
C1 C2 C7 C6 178.5(8) . .
C5 C6 C7 C2 -1.5(15) . .
C4 C5 C8 C19 -147.8(8) . .
C6 C5 C8 C19 29.9(13) . .
C4 C5 C8 C21 30.1(12) . .
C6 C5 C8 C21 -152.1(10) . .
O6 C9 C10 C15 161.3(6) . .
O5 C9 C10 C15 -16.7(9) . .
O6 C9 C10 C11 -14.8(9) . .
O5 C9 C10 C11 167.2(6) . .
C15 C10 C11 C12 -0.1(10) . .
C9 C10 C11 C12 176.1(6) . .
C10 C11 C12 C13 -3.4(10) . .
C11 C12 C13 C14 3.7(9) . .
C11 C12 C13 C13 -175.5(5) . 2_656
C12 C13 C14 C15 -0.7(10) . .
C13 C13 C14 C15 178.5(5) 2_656 .
C11 C10 C15 C14 3.2(10) . .
C9 C10 C15 C14 -173.0(6) . .
C13 C14 C15 C10 -2.8(10) . .
C20 C16 C17 O8 34.5(10) . .
C18 C16 C17 O8 -146.6(7) . .
C20 C16 C17 O7 -145.6(8) . .
C18 C16 C17 O7 33.3(9) . .
C20 C16 C18 C19 4.5(11) . .
C17 C16 C18 C19 -174.4(6) . .
C21 C8 C19 C18 -5.6(12) . .
C5 C8 C19 C18 172.4(7) . .
C16 C18 C19 C8 1.4(11) . .
C18 C16 C20 C21 -5.9(14) . .
C17 C16 C20 C21 173.0(9) . .
C19 C8 C21 C20 4.1(15) . .
C5 C8 C21 C20 -174.0(9) . .
C16 C20 C21 C8 1.7(17) . .
O2 C22 C23 C24 -0.1(8) . .
O1 C22 C23 C24 -177.4(6) . .
O2 C22 C23 C28 176.2(6) . .
O1 C22 C23 C28 -1.2(8) . .
C28 C23 C24 C25 -2.5(9) . .
C22 C23 C24 C25 173.7(6) . .
C23 C24 C25 C26 0.1(10) . .
C24 C25 C26 C27 2.3(9) . .
C24 C25 C26 C26 -177.8(7) . 2_556
C25 C26 C27 C28 -2.3(9) . .
C26 C26 C27 C28 177.8(7) 2_556 .
C26 C27 C28 C23 0.0(10) . .
C24 C23 C28 C27 2.5(9) . .
C22 C23 C28 C27 -173.7(6) . .
N6 C29 C30 N5 63.4(8) . .
N5 C32 C33 N4 -33(5) . .
C32 C33 N4 Cd2 26(5) . .
N5 C32' C33' N4' 47(3) . .
Cd2 N4' C33' C32' -46(2) . .
C41 C36 C37 C38 -1.0(11) . .
N3 C36 C37 C38 179.4(6) . .
C36 C37 C38 C39 -2.5(11) . .
C37 C38 C39 C40 5.4(11) . .
C37 C38 C39 C31 -176.0(7) . .
N5 C31 C39 C40 -114.4(9) . .
N5 C31 C39 C38 67.0(10) . .
C38 C39 C40 C41 -4.8(13) . .
C31 C39 C40 C41 176.5(8) . .
C37 C36 C41 C40 1.5(12) . .
N3 C36 C41 C40 -178.9(7) . .
C39 C40 C41 C36 1.5(14) . .
N3 C34 N1 C35 0.3(9) . .
N3 C34 N1 Cd2 -174.1(4) . 3_545
N2 C35 N1 C34 -0.4(10) . .
N2 C35 N1 Cd2 173.9(6) . 3_545
N1 C35 N2 N3 0.3(10) . .
N1 C34 N3 N2 -0.2(9) . .
N1 C34 N3 C36 176.5(7) . .
C35 N2 N3 C34 -0.1(9) . .
C35 N2 N3 C36 -177.3(7) . .
C41 C36 N3 C34 -162.3(8) . .
C37 C36 N3 C34 17.3(11) . .
C41 C36 N3 N2 14.0(10) . .
C37 C36 N3 N2 -166.4(7) . .
C29 C30 N5 C32' -161.9(7) . .
C29 C30 N5 C32 -161.9(7) . .
C29 C30 N5 C31 68.1(8) . .
C29 C30 N5 Cd2 -51.6(7) . .
C33' C32' N5 C30 88.5(18) . .
C33' C32' N5 C31 -140.1(17) . .
C33' C32' N5 Cd2 -20.6(19) . .
C33 C32 N5 C30 127(3) . .
C33 C32 N5 C31 -102(3) . .
C33 C32 N5 Cd2 18(3) . .
C39 C31 N5 C30 40.2(9) . .
C39 C31 N5 C32' -88.7(8) . .
C39 C31 N5 C32 -88.7(8) . .
C39 C31 N5 Cd2 155.4(5) . .
C30 C29 N6 Cd2 -36.5(7) . .
O2 C22 O1 Cd1 -1.1(6) . .
C23 C22 O1 Cd1 176.2(5) . .
O1 C22 O2 Cd1 1.1(6) . .
C23 C22 O2 Cd1 -176.1(4) . .
O4 C1 O3 Cd1 3.1(7) . 7_547
C2 C1 O3 Cd1 178.3(6) . 7_547
O3 C1 O4 Cd1 -3.4(7) . 7_547
C2 C1 O4 Cd1 -178.8(5) . 7_547
O6 C9 O5 Cd1 0.2(7) . .
C10 C9 O5 Cd1 178.1(5) . .
O5 C9 O6 Cd1 -0.1(7) . .
C10 C9 O6 Cd1 -178.0(5) . .
O8 C17 O7 Cd1 -155.7(4) . .
C16 C17 O7 Cd1 24.4(8) . .
O7 C17 O8 Cd2 -9.3(7) . .
C16 C17 O8 Cd2 170.6(4) . .
